data_7236843
loop_
_publ_author_name
'Koldemir, Unsal'
'Tinkham, Jonathan S.'
'Johnson, Robert'
'Lim, Bogyu'
'Yemam, Henok A.'
'Gagnon, Kevin J.'
'Parkin, Sean'
'Sellinger, Alan'

_publ_section_title
;
 Orthogonal 4,10 and 6,12 substitution of dibenzo[def,mno]chrysene
 polycyclic aromatic small molecules
;
_journal_issue 34
_journal_name_full 'Journal of Materials Chemistry C'
_journal_page_first 8723
_journal_paper_doi 10.1039/C7TC02528A
_journal_volume 5
_journal_year 2017
_chemical_formula_moiety 'C76 H86 N2 O4 Si2'
_chemical_formula_sum 'C76 H86 N2 O4 Si2'
_chemical_formula_weight 1147.64
_space_group_crystal_system triclinic
_space_group_IT_number 2
_space_group_name_Hall '-P 1'
_space_group_name_H-M_alt 'P -1'
_atom_sites_solution_hydrogens difmap
_atom_sites_solution_primary direct
_atom_sites_solution_secondary difmap
_audit_creation_method SHELXL-2016/6
_audit_update_record
;
2017-01-12 deposited with the CCDC.
2017-06-30 downloaded from the CCDC.
;
_cell_angle_alpha 64.392(9)
_cell_angle_beta 89.430(9)
_cell_angle_gamma 89.359(8)
_cell_formula_units_Z 1
_cell_length_a 8.5286(8)
_cell_length_b 13.2963(16)
_cell_length_c 15.0772(19)
_cell_measurement_reflns_used 2608
_cell_measurement_temperature 90.0(2)
_cell_measurement_theta_max 67.90
_cell_measurement_theta_min 3.25
_cell_volume 1541.7(3)
_computing_cell_refinement '<i>APEX2</i> (Bruker-AXS, 2006)'
_computing_data_collection '<i>APEX2</i> (Bruker-AXS, 2006)'
_computing_data_reduction '<i>APEX2</i> (Bruker-AXS, 2006)'
_computing_molecular_graphics '<i>XP in SHELXTL</i> (Sheldrick, 2008)'
_computing_publication_material '<i>SHELX</i> (Sheldrick, 2008) and <i>CIFFIX</i> (Parkin, 2013)'
_computing_structure_refinement '<i>SHELXL-2016/6</i> (Sheldrick, 2015b)'
_computing_structure_solution '<i>SHELXT</i> (Sheldrick, 2015a)'
_diffrn_ambient_temperature 90.0(2)
_diffrn_detector_area_resol_mean 5.6
_diffrn_measured_fraction_theta_full 0.977
_diffrn_measured_fraction_theta_max 0.972
_diffrn_measurement_device_type 'Bruker X8 Proteum diffractometer'
_diffrn_measurement_method '\f and \w scans'
_diffrn_radiation_type CuK\a
_diffrn_radiation_wavelength 1.54178
_diffrn_reflns_av_R_equivalents 0.0932
_diffrn_reflns_av_unetI/netI 0.1107
_diffrn_reflns_Laue_measured_fraction_full 0.977
_diffrn_reflns_Laue_measured_fraction_max 0.972
_diffrn_reflns_limit_h_max 10
_diffrn_reflns_limit_h_min -3
_diffrn_reflns_limit_k_max 16
_diffrn_reflns_limit_k_min -15
_diffrn_reflns_limit_l_max 18
_diffrn_reflns_limit_l_min -18
_diffrn_reflns_number 19592
_diffrn_reflns_point_group_measured_fraction_full 0.977
_diffrn_reflns_point_group_measured_fraction_max 0.972
_diffrn_reflns_theta_full 67.679
_diffrn_reflns_theta_max 68.179
_diffrn_reflns_theta_min 3.250
_diffrn_source 'fine-focus rotating anode'
_exptl_absorpt_coefficient_mu 0.933
_exptl_absorpt_correction_T_max 0.907
_exptl_absorpt_correction_T_min 0.446
_exptl_absorpt_process_details '<i>SADABS</i> (Krause et al., 2015)'
_exptl_crystal_colour red
_exptl_crystal_density_diffrn 1.236
_exptl_crystal_description needle
_exptl_crystal_F_000 616
_exptl_crystal_size_max 0.240
_exptl_crystal_size_mid 0.015
_exptl_crystal_size_min 0.005
_refine_diff_density_max 0.238
_refine_diff_density_min -0.359
_refine_diff_density_rms 0.052
_refine_ls_extinction_method none
_refine_ls_goodness_of_fit_ref 1.029
_refine_ls_hydrogen_treatment constr
_refine_ls_matrix_type full
_refine_ls_number_parameters 380
_refine_ls_number_reflns 5469
_refine_ls_number_restraints 0
_refine_ls_restrained_S_all 1.029
_refine_ls_R_factor_all 0.1175
_refine_ls_R_factor_gt 0.0620
_refine_ls_shift/su_max 0.000
_refine_ls_shift/su_mean 0.000
_refine_ls_structure_factor_coef Fsqd
_refine_ls_weighting_details 'w=1/[\s^2^(Fo^2^)+(0.0450P)^2^+0.1132P] where P=(Fo^2^+2Fc^2^)/3'
_refine_ls_weighting_scheme calc
_refine_ls_wR_factor_gt 0.1360
_refine_ls_wR_factor_ref 0.1619
_reflns_Friedel_coverage 0.000
_reflns_number_gt 3128
_reflns_number_total 5469
_reflns_threshold_expression 'I > 2\s(I)'
_cod_data_source_file c7tc02528a2.cif
_cod_data_source_block x14415
_cod_database_code 7236843
_shelx_shelxl_version_number 2016/6
_shelx_space_group_comment
; 
The symmetry employed for this shelxl refinement is uniquely defined 
by the following loop, which should always be used as a source of 
symmetry information in preference to the above space-group names. 
They are only intended as comments. 
;
_shelx_estimated_absorpt_t_min 0.807
_shelx_estimated_absorpt_t_max 0.995

loop_
_space_group_symop_operation_xyz
'x, y, z'
'-x, -y, -z'

loop_
_atom_site_label
_atom_site_type_symbol
_atom_site_fract_x
_atom_site_fract_y
_atom_site_fract_z
_atom_site_U_iso_or_equiv
_atom_site_adp_type
_atom_site_occupancy
_atom_site_site_symmetry_order
_atom_site_calc_flag
_atom_site_refinement_flags_posn
_atom_site_refinement_flags_adp
Si1 Si 0.75939(10) 1.03707(8) 0.19462(8) 0.0367(3) Uani 1 1 d . .
N1 N 1.7472(3) 0.6420(3) 0.7286(2) 0.0375(7) Uani 1 1 d . .
O1 O 1.8310(2) 0.8186(2) 0.6213(2) 0.0449(7) Uani 1 1 d . .
O2 O 1.6011(2) 0.4813(2) 0.8035(2) 0.0421(6) Uani 1 1 d . .
C1 C 0.5627(3) 0.6962(3) 0.3709(3) 0.0314(8) Uani 1 1 d . .
C2 C 0.6467(3) 0.6176(3) 0.4505(3) 0.0307(8) Uani 1 1 d . .
C3 C 0.8002(3) 0.6390(3) 0.4746(3) 0.0322(8) Uani 1 1 d . .
H3A H 0.846516 0.708885 0.434668 0.039 Uiso 1 1 calc R U
C4 C 0.8837(3) 0.5643(3) 0.5520(3) 0.0325(8) Uani 1 1 d . .
C5 C 0.8144(3) 0.4562(3) 0.6141(3) 0.0337(8) Uani 1 1 d . .
C6 C 0.8918(4) 0.3755(3) 0.6933(3) 0.0367(9) Uani 1 1 d . .
H6A H 0.993458 0.390719 0.709410 0.044 Uiso 1 1 calc R U
C7 C 0.8242(4) 0.2720(3) 0.7502(3) 0.0382(9) Uani 1 1 d . .
H7A H 0.881324 0.217335 0.803201 0.046 Uiso 1 1 calc R U
C8 C 0.6769(4) 0.2486(3) 0.7304(3) 0.0365(9) Uani 1 1 d . .
H8A H 0.632235 0.178173 0.770530 0.044 Uiso 1 1 calc R U
C9 C 0.5900(3) 0.3270(3) 0.6515(3) 0.0325(8) Uani 1 1 d . .
C10 C 0.6601(3) 0.4323(3) 0.5923(3) 0.0317(8) Uani 1 1 d . .
C11 C 0.5758(3) 0.5114(3) 0.5109(3) 0.0306(8) Uani 1 1 d . .
C12 C 0.6305(3) 0.8032(3) 0.3117(3) 0.0336(8) Uani 1 1 d . .
C13 C 0.6830(3) 0.8942(3) 0.2626(3) 0.0359(8) Uani 1 1 d . .
C14 C 0.5909(4) 1.1394(3) 0.1687(3) 0.0420(9) Uani 1 1 d . .
H14A H 0.548988 1.152858 0.102764 0.050 Uiso 1 1 calc R U
C15 C 0.4540(4) 1.0955(3) 0.2416(3) 0.0512(11) Uani 1 1 d . .
H15A H 0.421125 1.023027 0.246158 0.077 Uiso 1 1 calc R U
H15B H 0.487410 1.086947 0.306553 0.077 Uiso 1 1 calc R U
H15C H 0.366016 1.148359 0.218886 0.077 Uiso 1 1 calc R U
C16 C 0.6445(4) 1.2527(3) 0.1604(3) 0.0506(11) Uani 1 1 d . .
H16A H 0.731923 1.279738 0.113575 0.076 Uiso 1 1 calc R U
H16B H 0.557142 1.306209 0.137350 0.076 Uiso 1 1 calc R U
H16C H 0.678537 1.244797 0.225017 0.076 Uiso 1 1 calc R U
C17 C 0.8493(4) 1.0473(3) 0.0769(3) 0.0406(9) Uani 1 1 d . .
H17A H 0.927783 0.985332 0.094712 0.049 Uiso 1 1 calc R U
C18 C 0.7287(4) 1.0328(3) 0.0071(3) 0.0468(10) Uani 1 1 d . .
H18A H 0.672463 0.962580 0.042318 0.070 Uiso 1 1 calc R U
H18B H 0.653752 1.095176 -0.015330 0.070 Uiso 1 1 calc R U
H18C H 0.783677 1.031536 -0.049777 0.070 Uiso 1 1 calc R U
C19 C 0.9379(4) 1.1574(3) 0.0222(3) 0.0487(10) Uani 1 1 d . .
H19A H 1.013967 1.166215 0.066551 0.073 Uiso 1 1 calc R U
H19B H 0.993133 1.156243 -0.034712 0.073 Uiso 1 1 calc R U
H19C H 0.863209 1.219883 -0.000265 0.073 Uiso 1 1 calc R U
C20 C 0.9134(4) 1.0551(3) 0.2757(3) 0.0389(9) Uani 1 1 d . .
H20A H 0.946689 1.134910 0.244029 0.047 Uiso 1 1 calc R U
C21 C 1.0581(4) 0.9836(3) 0.2836(3) 0.0464(10) Uani 1 1 d . .
H21A H 1.097849 1.000306 0.217517 0.070 Uiso 1 1 calc R U
H21B H 1.139248 1.000017 0.320922 0.070 Uiso 1 1 calc R U
H21C H 1.030298 0.904616 0.317387 0.070 Uiso 1 1 calc R U
C22 C 0.8486(4) 1.0312(4) 0.3774(3) 0.0477(10) Uani 1 1 d . .
H22A H 0.755741 1.077923 0.370675 0.072 Uiso 1 1 calc R U
H22B H 0.819742 0.952373 0.411675 0.072 Uiso 1 1 calc R U
H22C H 0.928692 1.047774 0.415211 0.072 Uiso 1 1 calc R U
C23 C 1.0433(3) 0.5889(3) 0.5725(3) 0.0354(8) Uani 1 1 d . .
H23A H 1.105958 0.526230 0.612176 0.043 Uiso 1 1 calc R U
C24 C 1.1104(4) 0.6873(3) 0.5426(3) 0.0390(9) Uani 1 1 d . .
H24A H 1.049955 0.751172 0.502889 0.047 Uiso 1 1 calc R U
C25 C 1.2710(4) 0.7053(3) 0.5660(3) 0.0362(9) Uani 1 1 d . .
C26 C 1.3449(4) 0.8076(3) 0.5099(3) 0.0372(9) Uani 1 1 d . .
H26A H 1.288976 0.863540 0.457120 0.045 Uiso 1 1 calc R U
C27 C 1.4963(4) 0.8301(3) 0.5287(3) 0.0374(9) Uani 1 1 d . .
H27A H 1.544200 0.899742 0.489772 0.045 Uiso 1 1 calc R U
C28 C 1.5746(4) 0.7478(3) 0.6060(3) 0.0360(9) Uani 1 1 d . .
C29 C 1.7320(4) 0.7464(3) 0.6483(3) 0.0375(9) Uani 1 1 d . .
C30 C 1.6153(4) 0.5754(3) 0.7408(3) 0.0367(9) Uani 1 1 d . .
C31 C 1.5038(3) 0.6455(3) 0.6619(3) 0.0341(8) Uani 1 1 d . .
C32 C 1.3547(3) 0.6226(3) 0.6437(3) 0.0345(8) Uani 1 1 d . .
H32A H 1.308710 0.552300 0.682769 0.041 Uiso 1 1 calc R U
C33 C 1.8880(4) 0.6063(3) 0.7894(3) 0.0403(9) Uani 1 1 d . .
H33A H 1.980121 0.644366 0.748821 0.048 Uiso 1 1 calc R U
H33B H 1.903139 0.525057 0.811842 0.048 Uiso 1 1 calc R U
C34 C 1.8800(4) 0.6313(3) 0.8788(3) 0.0403(9) Uani 1 1 d . .
H34A H 1.843733 0.709240 0.857381 0.048 Uiso 1 1 calc R U
H34B H 1.987024 0.625298 0.905525 0.048 Uiso 1 1 calc R U
C35 C 1.7716(4) 0.5543(3) 0.9611(3) 0.043(1) Uani 1 1 d . .
H35A H 1.663236 0.563411 0.935701 0.052 Uiso 1 1 calc R U
H35B H 1.804090 0.475939 0.980272 0.052 Uiso 1 1 calc R U
C36 C 1.7723(4) 0.5766(3) 1.0518(3) 0.0430(9) Uani 1 1 d . .
H36A H 1.729679 0.510361 1.107959 0.052 Uiso 1 1 calc R U
H36B H 1.882263 0.585446 1.067367 0.052 Uiso 1 1 calc R U
C37 C 1.6799(4) 0.6777(3) 1.0428(3) 0.0436(9) Uani 1 1 d . .
H37A H 1.568292 0.666943 1.031759 0.052 Uiso 1 1 calc R U
H37B H 1.717856 0.743491 0.984373 0.052 Uiso 1 1 calc R U
C38 C 1.6913(4) 0.7015(3) 1.1322(3) 0.0487(10) Uani 1 1 d . .
H38A H 1.631981 0.769569 1.120501 0.073 Uiso 1 1 calc R U
H38B H 1.801468 0.711436 1.144165 0.073 Uiso 1 1 calc R U
H38C H 1.647745 0.638741 1.189675 0.073 Uiso 1 1 calc R U

loop_
_atom_site_aniso_label
_atom_site_aniso_U_11
_atom_site_aniso_U_22
_atom_site_aniso_U_33
_atom_site_aniso_U_23
_atom_site_aniso_U_13
_atom_site_aniso_U_12
Si1 0.0241(5) 0.0355(5) 0.0497(7) -0.0175(5) 0.0025(4) -0.0030(4)
N1 0.0204(13) 0.0450(19) 0.048(2) -0.0213(17) 0.0009(12) -0.0028(12)
O1 0.0302(12) 0.0472(16) 0.0569(19) -0.0220(15) 0.0023(11) -0.0110(11)
O2 0.0318(12) 0.0382(15) 0.0532(18) -0.0168(14) -0.0021(11) -0.0025(10)
C1 0.0262(16) 0.0305(18) 0.038(2) -0.0155(17) 0.0026(14) -0.0014(13)
C2 0.0253(16) 0.0297(18) 0.036(2) -0.0132(17) 0.0005(14) 0.0004(13)
C3 0.0260(16) 0.0316(19) 0.038(2) -0.0144(17) 0.0033(14) -0.0042(13)
C4 0.0253(16) 0.0326(19) 0.043(2) -0.0199(18) 0.0007(14) -0.0006(13)
C5 0.0253(16) 0.036(2) 0.042(2) -0.0191(18) 0.0014(14) -0.0024(14)
C6 0.0274(17) 0.041(2) 0.042(2) -0.0189(19) -0.0022(15) -0.0027(15)
C7 0.0329(18) 0.033(2) 0.045(3) -0.0127(18) -0.0042(15) 0.0004(14)
C8 0.0321(17) 0.0332(19) 0.044(2) -0.0158(18) 0.0005(15) -0.0008(14)
C9 0.0251(16) 0.0323(19) 0.039(2) -0.0145(18) 0.0019(14) -0.0022(14)
C10 0.0273(16) 0.0330(19) 0.038(2) -0.0180(17) -0.0002(14) -0.0009(14)
C11 0.0234(15) 0.0321(19) 0.037(2) -0.0160(17) 0.0028(14) -0.0026(13)
C12 0.0266(16) 0.035(2) 0.040(2) -0.0169(18) -0.0028(14) 0.0007(14)
C13 0.0225(16) 0.040(2) 0.045(2) -0.0187(19) 0.0011(14) -0.0001(14)
C14 0.0303(18) 0.045(2) 0.048(3) -0.018(2) 0.0009(16) -0.0021(15)
C15 0.0314(19) 0.048(2) 0.073(3) -0.026(2) 0.0056(18) 0.0028(16)
C16 0.042(2) 0.041(2) 0.066(3) -0.021(2) 0.0048(19) -0.0021(17)
C17 0.0279(17) 0.039(2) 0.052(3) -0.017(2) 0.0002(15) -0.0011(14)
C18 0.041(2) 0.048(2) 0.053(3) -0.022(2) 0.0044(17) -0.0097(17)
C19 0.045(2) 0.051(3) 0.050(3) -0.022(2) 0.0077(18) -0.0126(18)
C20 0.0298(18) 0.037(2) 0.048(3) -0.0173(19) 0.0033(15) -0.0057(15)
C21 0.0320(19) 0.053(2) 0.052(3) -0.021(2) -0.0023(16) 0.0007(16)
C22 0.0344(19) 0.059(3) 0.051(3) -0.025(2) 0.0004(17) -0.0067(17)
C23 0.0245(16) 0.038(2) 0.045(2) -0.0185(18) -0.0004(14) 0.0008(14)
C24 0.0273(17) 0.041(2) 0.046(3) -0.0167(19) -0.0016(15) -0.0025(15)
C25 0.0268(17) 0.040(2) 0.045(2) -0.0220(19) 0.0016(15) -0.0047(15)
C26 0.0285(17) 0.039(2) 0.044(2) -0.0184(19) -0.0019(15) 0.0000(14)
C27 0.0314(18) 0.039(2) 0.046(2) -0.0222(19) 0.0046(16) -0.0060(15)
C28 0.0253(16) 0.041(2) 0.044(2) -0.0208(19) 0.0000(15) -0.0036(14)
C29 0.0239(16) 0.044(2) 0.051(3) -0.026(2) 0.0008(15) -0.0035(15)
C30 0.0278(17) 0.038(2) 0.046(3) -0.020(2) 0.0027(15) -0.0004(14)
C31 0.0266(16) 0.038(2) 0.040(2) -0.0192(18) -0.0002(14) -0.0010(14)
C32 0.0274(17) 0.037(2) 0.041(2) -0.0188(18) 0.0026(15) -0.0038(14)
C33 0.0241(17) 0.048(2) 0.049(3) -0.021(2) -0.0009(15) 0.0021(15)
C34 0.0270(17) 0.046(2) 0.051(3) -0.024(2) -0.0028(15) -0.0007(15)
C35 0.0316(18) 0.042(2) 0.051(3) -0.017(2) -0.0005(16) -0.0037(15)
C36 0.0397(19) 0.043(2) 0.044(3) -0.018(2) 0.0024(16) 0.0002(16)
C37 0.0332(18) 0.046(2) 0.051(3) -0.020(2) 0.0038(16) 0.0007(16)
C38 0.044(2) 0.045(2) 0.055(3) -0.019(2) 0.0093(18) -0.0052(17)

loop_
_atom_type_symbol
_atom_type_description
_atom_type_scat_dispersion_real
_atom_type_scat_dispersion_imag
_atom_type_scat_source
C C 0.0181 0.0091 'International Tables Vol C Tables 4.2.6.8 and 6.1.1.4'
H H 0.0000 0.0000 'International Tables Vol C Tables 4.2.6.8 and 6.1.1.4'
N N 0.0311 0.0180 'International Tables Vol C Tables 4.2.6.8 and 6.1.1.4'
O O 0.0492 0.0322 'International Tables Vol C Tables 4.2.6.8 and 6.1.1.4'
Si Si 0.2541 0.3302 'International Tables Vol C Tables 4.2.6.8 and 6.1.1.4'

loop_
_geom_angle_atom_site_label_1
_geom_angle_atom_site_label_2
_geom_angle_atom_site_label_3
_geom_angle
_geom_angle_site_symmetry_1
_geom_angle_site_symmetry_3
C13 Si1 C17 107.78(16) . .
C13 Si1 C20 106.31(16) . .
C17 Si1 C20 110.66(15) . .
C13 Si1 C14 108.63(15) . .
C17 Si1 C14 110.74(18) . .
C20 Si1 C14 112.49(17) . .
C29 N1 C30 112.0(3) . .
C29 N1 C33 123.3(3) . .
C30 N1 C33 124.6(3) . .
C2 C1 C9 121.2(3) . 2_666
C2 C1 C12 119.7(3) . .
C9 C1 C12 119.1(3) 2_666 .
C1 C2 C3 122.3(3) . .
C1 C2 C11 119.2(3) . .
C3 C2 C11 118.5(3) . .
C4 C3 C2 123.4(3) . .
C4 C3 H3A 118.3 . .
C2 C3 H3A 118.3 . .
C3 C4 C5 119.1(3) . .
C3 C4 C23 121.4(3) . .
C5 C4 C23 119.5(3) . .
C6 C5 C10 118.3(3) . .
C6 C5 C4 122.7(3) . .
C10 C5 C4 119.0(3) . .
C5 C6 C7 121.5(3) . .
C5 C6 H6A 119.2 . .
C7 C6 H6A 119.2 . .
C8 C7 C6 120.6(3) . .
C8 C7 H7A 119.7 . .
C6 C7 H7A 119.7 . .
C7 C8 C9 121.2(3) . .
C7 C8 H8A 119.4 . .
C9 C8 H8A 119.4 . .
C8 C9 C1 122.0(3) . 2_666
C8 C9 C10 118.2(3) . .
C1 C9 C10 119.8(3) 2_666 .
C11 C10 C9 119.1(3) . .
C11 C10 C5 120.8(3) . .
C9 C10 C5 120.1(3) . .
C11 C11 C10 121.1(4) 2_666 .
C11 C11 C2 119.7(4) 2_666 .
C10 C11 C2 119.2(3) . .
C13 C12 C1 177.9(4) . .
C12 C13 Si1 175.8(3) . .
C16 C14 C15 110.4(3) . .
C16 C14 Si1 112.3(2) . .
C15 C14 Si1 114.0(3) . .
C16 C14 H14A 106.5 . .
C15 C14 H14A 106.5 . .
Si1 C14 H14A 106.5 . .
C14 C15 H15A 109.5 . .
C14 C15 H15B 109.5 . .
H15A C15 H15B 109.5 . .
C14 C15 H15C 109.5 . .
H15A C15 H15C 109.5 . .
H15B C15 H15C 109.5 . .
C14 C16 H16A 109.5 . .
C14 C16 H16B 109.5 . .
H16A C16 H16B 109.5 . .
C14 C16 H16C 109.5 . .
H16A C16 H16C 109.5 . .
H16B C16 H16C 109.5 . .
C19 C17 C18 109.7(3) . .
C19 C17 Si1 111.7(3) . .
C18 C17 Si1 113.2(2) . .
C19 C17 H17A 107.3 . .
C18 C17 H17A 107.3 . .
Si1 C17 H17A 107.3 . .
C17 C18 H18A 109.5 . .
C17 C18 H18B 109.5 . .
H18A C18 H18B 109.5 . .
C17 C18 H18C 109.5 . .
H18A C18 H18C 109.5 . .
H18B C18 H18C 109.5 . .
C17 C19 H19A 109.5 . .
C17 C19 H19B 109.5 . .
H19A C19 H19B 109.5 . .
C17 C19 H19C 109.5 . .
H19A C19 H19C 109.5 . .
H19B C19 H19C 109.5 . .
C21 C20 C22 110.8(3) . .
C21 C20 Si1 111.5(3) . .
C22 C20 Si1 111.8(2) . .
C21 C20 H20A 107.5 . .
C22 C20 H20A 107.5 . .
Si1 C20 H20A 107.5 . .
C20 C21 H21A 109.5 . .
C20 C21 H21B 109.5 . .
H21A C21 H21B 109.5 . .
C20 C21 H21C 109.5 . .
H21A C21 H21C 109.5 . .
H21B C21 H21C 109.5 . .
C20 C22 H22A 109.5 . .
C20 C22 H22B 109.5 . .
H22A C22 H22B 109.5 . .
C20 C22 H22C 109.5 . .
H22A C22 H22C 109.5 . .
H22B C22 H22C 109.5 . .
C24 C23 C4 128.0(3) . .
C24 C23 H23A 116.0 . .
C4 C23 H23A 116.0 . .
C23 C24 C25 124.9(4) . .
C23 C24 H24A 117.5 . .
C25 C24 H24A 117.5 . .
C26 C25 C32 118.4(3) . .
C26 C25 C24 119.8(3) . .
C32 C25 C24 121.8(3) . .
C27 C26 C25 122.6(3) . .
C27 C26 H26A 118.7 . .
C25 C26 H26A 118.7 . .
C28 C27 C26 117.6(3) . .
C28 C27 H27A 121.2 . .
C26 C27 H27A 121.2 . .
C27 C28 C31 120.7(3) . .
C27 C28 C29 131.3(3) . .
C31 C28 C29 108.0(3) . .
O1 C29 N1 124.9(3) . .
O1 C29 C28 129.0(4) . .
N1 C29 C28 106.1(3) . .
O2 C30 N1 124.8(3) . .
O2 C30 C31 129.5(3) . .
N1 C30 C31 105.7(3) . .
C32 C31 C28 122.1(3) . .
C32 C31 C30 129.7(3) . .
C28 C31 C30 108.2(3) . .
C31 C32 C25 118.6(3) . .
C31 C32 H32A 120.7 . .
C25 C32 H32A 120.7 . .
N1 C33 C34 113.1(3) . .
N1 C33 H33A 109.0 . .
C34 C33 H33A 109.0 . .
N1 C33 H33B 109.0 . .
C34 C33 H33B 109.0 . .
H33A C33 H33B 107.8 . .
C33 C34 C35 114.4(3) . .
C33 C34 H34A 108.7 . .
C35 C34 H34A 108.7 . .
C33 C34 H34B 108.7 . .
C35 C34 H34B 108.7 . .
H34A C34 H34B 107.6 . .
C36 C35 C34 113.5(3) . .
C36 C35 H35A 108.9 . .
C34 C35 H35A 108.9 . .
C36 C35 H35B 108.9 . .
C34 C35 H35B 108.9 . .
H35A C35 H35B 107.7 . .
C37 C36 C35 115.1(3) . .
C37 C36 H36A 108.5 . .
C35 C36 H36A 108.5 . .
C37 C36 H36B 108.5 . .
C35 C36 H36B 108.5 . .
H36A C36 H36B 107.5 . .
C36 C37 C38 113.7(3) . .
C36 C37 H37A 108.8 . .
C38 C37 H37A 108.8 . .
C36 C37 H37B 108.8 . .
C38 C37 H37B 108.8 . .
H37A C37 H37B 107.7 . .
C37 C38 H38A 109.5 . .
C37 C38 H38B 109.5 . .
H38A C38 H38B 109.5 . .
C37 C38 H38C 109.5 . .
H38A C38 H38C 109.5 . .
H38B C38 H38C 109.5 . .

loop_
_geom_bond_atom_site_label_1
_geom_bond_atom_site_label_2
_geom_bond_distance
_geom_bond_site_symmetry_2
Si1 C13 1.848(4) .
Si1 C17 1.876(4) .
Si1 C20 1.889(4) .
Si1 C14 1.891(4) .
N1 C29 1.398(5) .
N1 C30 1.400(4) .
N1 C33 1.463(4) .
O1 C29 1.215(4) .
O2 C30 1.206(4) .
C1 C2 1.401(5) .
C1 C9 1.419(4) 2_666
C1 C12 1.437(5) .
C2 C3 1.426(4) .
C2 C11 1.445(4) .
C3 C4 1.361(5) .
C3 H3A 0.9500 .
C4 C5 1.462(5) .
C4 C23 1.470(4) .
C5 C6 1.380(5) .
C5 C10 1.431(4) .
C6 C7 1.396(5) .
C6 H6A 0.9500 .
C7 C8 1.364(4) .
C7 H7A 0.9500 .
C8 C9 1.406(5) .
C8 H8A 0.9500 .
C9 C10 1.429(4) .
C10 C11 1.419(5) .
C11 C11 1.405(6) 2_666
C12 C13 1.202(5) .
C14 C16 1.532(5) .
C14 C15 1.533(5) .
C14 H14A 1.0000 .
C15 H15A 0.9800 .
C15 H15B 0.9800 .
C15 H15C 0.9800 .
C16 H16A 0.9800 .
C16 H16B 0.9800 .
C16 H16C 0.9800 .
C17 C19 1.537(5) .
C17 C18 1.551(5) .
C17 H17A 1.0000 .
C18 H18A 0.9800 .
C18 H18B 0.9800 .
C18 H18C 0.9800 .
C19 H19A 0.9800 .
C19 H19B 0.9800 .
C19 H19C 0.9800 .
C20 C21 1.523(5) .
C20 C22 1.524(5) .
C20 H20A 1.0000 .
C21 H21A 0.9800 .
C21 H21B 0.9800 .
C21 H21C 0.9800 .
C22 H22A 0.9800 .
C22 H22B 0.9800 .
C22 H22C 0.9800 .
C23 C24 1.320(5) .
C23 H23A 0.9500 .
C24 C25 1.466(4) .
C24 H24A 0.9500 .
C25 C26 1.406(5) .
C25 C32 1.406(5) .
C26 C27 1.388(4) .
C26 H26A 0.9500 .
C27 C28 1.377(5) .
C27 H27A 0.9500 .
C28 C31 1.394(5) .
C28 C29 1.488(5) .
C30 C31 1.494(5) .
C31 C32 1.368(4) .
C32 H32A 0.9500 .
C33 C34 1.521(5) .
C33 H33A 0.9900 .
C33 H33B 0.9900 .
C34 C35 1.531(5) .
C34 H34A 0.9900 .
C34 H34B 0.9900 .
C35 C36 1.519(5) .
C35 H35A 0.9900 .
C35 H35B 0.9900 .
C36 C37 1.506(5) .
C36 H36A 0.9900 .
C36 H36B 0.9900 .
C37 C38 1.516(5) .
C37 H37A 0.9900 .
C37 H37B 0.9900 .
C38 H38A 0.9800 .
C38 H38B 0.9800 .
C38 H38C 0.9800 .

loop_
_geom_torsion_atom_site_label_1
_geom_torsion_atom_site_label_2
_geom_torsion_atom_site_label_3
_geom_torsion_atom_site_label_4
_geom_torsion
_geom_torsion_site_symmetry_1
_geom_torsion_site_symmetry_4
C9 C1 C2 C3 -179.9(3) 2_666 .
C12 C1 C2 C3 -1.0(5) . .
C9 C1 C2 C11 -0.3(5) 2_666 .
C12 C1 C2 C11 178.5(3) . .
C1 C2 C3 C4 179.5(3) . .
C11 C2 C3 C4 -0.1(5) . .
C2 C3 C4 C5 0.2(5) . .
C2 C3 C4 C23 178.3(3) . .
C3 C4 C5 C6 179.3(3) . .
C23 C4 C5 C6 1.2(5) . .
C3 C4 C5 C10 -0.6(5) . .
C23 C4 C5 C10 -178.8(3) . .
C10 C5 C6 C7 1.3(5) . .
C4 C5 C6 C7 -178.7(3) . .
C5 C6 C7 C8 -1.6(6) . .
C6 C7 C8 C9 1.0(6) . .
C7 C8 C9 C1 179.3(3) . 2_666
C7 C8 C9 C10 0.0(5) . .
C8 C9 C10 C11 178.4(3) . .
C1 C9 C10 C11 -0.9(5) 2_666 .
C8 C9 C10 C5 -0.4(5) . .
C1 C9 C10 C5 -179.6(3) 2_666 .
C6 C5 C10 C11 -179.0(3) . .
C4 C5 C10 C11 0.9(5) . .
C6 C5 C10 C9 -0.3(5) . .
C4 C5 C10 C9 179.7(3) . .
C9 C10 C11 C11 1.3(6) . 2_666
C5 C10 C11 C11 -180.0(4) . 2_666
C9 C10 C11 C2 -179.6(3) . .
C5 C10 C11 C2 -0.8(5) . .
C1 C2 C11 C11 -0.1(6) . 2_666
C3 C2 C11 C11 179.5(4) . 2_666
C1 C2 C11 C10 -179.2(3) . .
C3 C2 C11 C10 0.4(5) . .
C13 Si1 C14 C16 151.9(3) . .
C17 Si1 C14 C16 -89.9(3) . .
C20 Si1 C14 C16 34.5(3) . .
C13 Si1 C14 C15 25.4(3) . .
C17 Si1 C14 C15 143.6(3) . .
C20 Si1 C14 C15 -92.0(3) . .
C13 Si1 C17 C19 -171.5(2) . .
C20 Si1 C17 C19 -55.7(3) . .
C14 Si1 C17 C19 69.8(3) . .
C13 Si1 C17 C18 64.0(3) . .
C20 Si1 C17 C18 179.8(3) . .
C14 Si1 C17 C18 -54.7(3) . .
C13 Si1 C20 C21 69.4(3) . .
C17 Si1 C20 C21 -47.4(3) . .
C14 Si1 C20 C21 -171.9(2) . .
C13 Si1 C20 C22 -55.3(3) . .
C17 Si1 C20 C22 -172.0(3) . .
C14 Si1 C20 C22 63.5(3) . .
C3 C4 C23 C24 20.3(6) . .
C5 C4 C23 C24 -161.6(4) . .
C4 C23 C24 C25 -179.9(3) . .
C23 C24 C25 C26 162.6(4) . .
C23 C24 C25 C32 -17.5(6) . .
C32 C25 C26 C27 -0.4(6) . .
C24 C25 C26 C27 179.6(3) . .
C25 C26 C27 C28 -0.3(6) . .
C26 C27 C28 C31 0.8(5) . .
C26 C27 C28 C29 -176.7(4) . .
C30 N1 C29 O1 -178.8(3) . .
C33 N1 C29 O1 -1.1(6) . .
C30 N1 C29 C28 1.0(4) . .
C33 N1 C29 C28 178.7(3) . .
C27 C28 C29 O1 -2.6(7) . .
C31 C28 C29 O1 179.6(4) . .
C27 C28 C29 N1 177.6(4) . .
C31 C28 C29 N1 -0.2(4) . .
C29 N1 C30 O2 178.5(4) . .
C33 N1 C30 O2 0.8(6) . .
C29 N1 C30 C31 -1.4(4) . .
C33 N1 C30 C31 -179.1(3) . .
C27 C28 C31 C32 -0.7(6) . .
C29 C28 C31 C32 177.3(3) . .
C27 C28 C31 C30 -178.7(3) . .
C29 C28 C31 C30 -0.7(4) . .
O2 C30 C31 C32 3.6(7) . .
N1 C30 C31 C32 -176.5(4) . .
O2 C30 C31 C28 -178.6(4) . .
N1 C30 C31 C28 1.2(4) . .
C28 C31 C32 C25 0.1(5) . .
C30 C31 C32 C25 177.6(4) . .
C26 C25 C32 C31 0.5(5) . .
C24 C25 C32 C31 -179.5(3) . .
C29 N1 C33 C34 92.5(4) . .
C30 N1 C33 C34 -90.1(4) . .
N1 C33 C34 C35 74.2(4) . .
C33 C34 C35 C36 176.8(3) . .
C34 C35 C36 C37 76.7(4) . .
C35 C36 C37 C38 -176.4(3) . .
